data_4085422
loop_
_publ_author_name
'Liu, Yuesheng'
'Xiao, Jie'
'Wang, Lei'
'Song, You'
'Deng, Liang'

_publ_section_title
;
 Carbon--Carbon Bond Formation Reactivity of a Four-Coordinate
 NHC-Supported Iron(II) Phenyl Compound
;
_journal_issue 3
_journal_name_full Organometallics
_journal_page_first 599
_journal_paper_doi 10.1021/om501061b
_journal_volume 34
_journal_year 2015
_chemical_formula_sum 'C28 H45 Br Fe N4'
_chemical_formula_weight 573.44
_chemical_name_systematic
; 
 ? 
;
_space_group_IT_number 14
_symmetry_cell_setting monoclinic
_symmetry_space_group_name_Hall '-P 2yn'
_symmetry_space_group_name_H-M 'P 1 21/n 1'
_atom_sites_solution_hydrogens geom
_atom_sites_solution_primary direct
_atom_sites_solution_secondary difmap
_audit_creation_method SHELXL-97
_cell_angle_alpha 90.00
_cell_angle_beta 92.419(2)
_cell_angle_gamma 90.00
_cell_formula_units_Z 4
_cell_length_a 11.2402(11)
_cell_length_b 17.8582(18)
_cell_length_c 14.9771(14)
_cell_measurement_reflns_used 7016
_cell_measurement_temperature 153(2)
_cell_measurement_theta_max 30.00
_cell_measurement_theta_min 2.28
_cell_volume 3003.7(5)
_computing_cell_refinement 'Bruker SAINT'
_computing_data_collection 'Bruker APEX2'
_computing_data_reduction 'Bruker SAINT'
_computing_molecular_graphics 'Bruker SHELXTL'
_computing_publication_material 'Bruker SHELXTL'
_computing_structure_refinement 'SHELXL-97 (Sheldrick, 2008)'
_computing_structure_solution 'SHELXS-97 (Sheldrick, 2008)'
_diffrn_ambient_temperature 153(2)
_diffrn_measured_fraction_theta_full 0.997
_diffrn_measured_fraction_theta_max 0.997
_diffrn_measurement_device_type 'Bruker APEX-II CCD'
_diffrn_measurement_method '\f and \w scans'
_diffrn_radiation_monochromator graphite
_diffrn_radiation_source 'fine-focus sealed tube'
_diffrn_radiation_type MoK\a
_diffrn_radiation_wavelength 0.71073
_diffrn_reflns_av_R_equivalents 0.0335
_diffrn_reflns_av_sigmaI/netI 0.0374
_diffrn_reflns_limit_h_max 15
_diffrn_reflns_limit_h_min -14
_diffrn_reflns_limit_k_max 22
_diffrn_reflns_limit_k_min -25
_diffrn_reflns_limit_l_max 16
_diffrn_reflns_limit_l_min -21
_diffrn_reflns_number 28217
_diffrn_reflns_theta_full 30.03
_diffrn_reflns_theta_max 30.03
_diffrn_reflns_theta_min 1.78
_exptl_absorpt_coefficient_mu 1.854
_exptl_absorpt_correction_T_max 0.7081
_exptl_absorpt_correction_T_min 0.6063
_exptl_absorpt_correction_type multi-scan
_exptl_absorpt_process_details sadabs
_exptl_crystal_colour colourless
_exptl_crystal_density_diffrn 1.268
_exptl_crystal_density_method 'not measured'
_exptl_crystal_description block
_exptl_crystal_F_000 1208
_exptl_crystal_size_max 0.30
_exptl_crystal_size_mid 0.25
_exptl_crystal_size_min 0.20
_refine_diff_density_max 1.278
_refine_diff_density_min -0.499
_refine_diff_density_rms 0.064
_refine_ls_extinction_method none
_refine_ls_goodness_of_fit_ref 1.026
_refine_ls_hydrogen_treatment constr
_refine_ls_matrix_type full
_refine_ls_number_parameters 319
_refine_ls_number_reflns 8754
_refine_ls_number_restraints 18
_refine_ls_restrained_S_all 1.042
_refine_ls_R_factor_all 0.0574
_refine_ls_R_factor_gt 0.0359
_refine_ls_shift/su_max 0.002
_refine_ls_shift/su_mean 0.000
_refine_ls_structure_factor_coef Fsqd
_refine_ls_weighting_details 'calc w=1/[\s^2^(Fo^2^)+(0.0402P)^2^+1.2780P] where P=(Fo^2^+2Fc^2^)/3'
_refine_ls_weighting_scheme calc
_refine_ls_wR_factor_gt 0.0831
_refine_ls_wR_factor_ref 0.0908
_reflns_number_gt 6552
_reflns_number_total 8754
_reflns_threshold_expression >2sigma(I)
_cod_data_source_file om501061b_si_002.cif
_cod_data_source_block 2
_cod_depositor_comments
;
The following automatic conversions were performed:

'_symmetry_cell_setting' value 'Monoclinic' changed to 'monoclinic'
according to
/usr/data/users/saulius/crontab/automatic-downloads/rss-feeds/ACS/lib/dictionaries/cif_core.dic
dictionary named 'cif_core.dic' version 2.4.2 from 2011-04-26.

Automatic conversion script
Id: cif_fix_values 3008 2015-01-20 13:52:24Z robertas 

 Adding full bibliography for 4085421--4085425.cif.
;
_cod_original_sg_symbol_H-M P2(1)/n
_cod_database_code 4085422

loop_
_symmetry_equiv_pos_as_xyz
'x, y, z'
'-x+1/2, y+1/2, -z+1/2'
'-x, -y, -z'
'x-1/2, -y-1/2, z-1/2'

loop_
_atom_site_label
_atom_site_type_symbol
_atom_site_fract_x
_atom_site_fract_y
_atom_site_fract_z
_atom_site_U_iso_or_equiv
_atom_site_adp_type
_atom_site_occupancy
_atom_site_symmetry_multiplicity
_atom_site_calc_flag
_atom_site_refinement_flags
Fe1 Fe 0.34723(2) 0.236979(15) 0.758494(16) 0.02097(7) Uani 1 1 d .
Br1 Br 0.181478(19) 0.153912(14) 0.800966(14) 0.03756(7) Uani 1 1 d .
N1 N 0.28323(14) 0.35605(9) 0.60523(10) 0.0248(3) Uani 1 1 d .
N2 N 0.18744(13) 0.37793(9) 0.72333(10) 0.0224(3) Uani 1 1 d .
N3 N 0.51102(13) 0.35248(9) 0.86215(10) 0.0239(3) Uani 1 1 d .
N4 N 0.41936(14) 0.28683(9) 0.95832(10) 0.0233(3) Uani 1 1 d .
C1 C 0.26563(15) 0.32870(11) 0.68872(12) 0.0219(4) Uani 1 1 d .
C2 C 0.43310(15) 0.29448(10) 0.86877(12) 0.0217(3) Uani 1 1 d .
C3 C 0.48123(19) 0.17225(11) 0.70144(13) 0.0293(4) Uani 1 1 d .
C4 C 0.21685(17) 0.42084(12) 0.58858(13) 0.0289(4) Uani 1 1 d .
C5 C 0.15661(17) 0.43487(11) 0.66313(13) 0.0269(4) Uani 1 1 d .
C6 C 0.2141(2) 0.46587(15) 0.50411(16) 0.0480(6) Uani 1 1 d .
H6A H 0.1464 0.5005 0.5036 0.072 Uiso 1 1 calc R
H6B H 0.2059 0.4322 0.4526 0.072 Uiso 1 1 calc R
H6C H 0.2883 0.4944 0.5009 0.072 Uiso 1 1 calc R
C7 C 0.0721(2) 0.49769(13) 0.67921(16) 0.0387(5) Uani 1 1 d .
H7A H 0.0811 0.5365 0.6337 0.058 Uiso 1 1 calc R
H7B H 0.0897 0.5191 0.7386 0.058 Uiso 1 1 calc R
H7C H -0.0097 0.4787 0.6759 0.058 Uiso 1 1 calc R
C8 C 0.35833(18) 0.31514(13) 0.54255(13) 0.0309(4) Uani 1 1 d .
H8 H 0.4012 0.2753 0.5781 0.037 Uiso 1 1 calc R
C9 C 0.4534(2) 0.36487(17) 0.50377(19) 0.0535(7) Uani 1 1 d .
H9A H 0.4156 0.4014 0.4628 0.080 Uiso 1 1 calc R
H9B H 0.5091 0.3339 0.4712 0.080 Uiso 1 1 calc R
H9C H 0.4969 0.3913 0.5523 0.080 Uiso 1 1 calc R
C10 C 0.2821(2) 0.27536(16) 0.47123(16) 0.0498(7) Uani 1 1 d .
H10A H 0.2223 0.2445 0.4997 0.075 Uiso 1 1 calc R
H10B H 0.3326 0.2433 0.4356 0.075 Uiso 1 1 calc R
H10C H 0.2420 0.3125 0.4323 0.075 Uiso 1 1 calc R
C11 C 0.15053(17) 0.36999(12) 0.81664(12) 0.0264(4) Uani 1 1 d .
H11 H 0.1857 0.3219 0.8395 0.032 Uiso 1 1 calc R
C12 C 0.01563(19) 0.36249(15) 0.82261(17) 0.0426(6) Uani 1 1 d .
H12A H -0.0224 0.4103 0.8065 0.064 Uiso 1 1 calc R
H12B H -0.0035 0.3490 0.8838 0.064 Uiso 1 1 calc R
H12C H -0.0137 0.3234 0.7814 0.064 Uiso 1 1 calc R
C13 C 0.20378(19) 0.43178(13) 0.87585(13) 0.0344(5) Uani 1 1 d .
H13A H 0.2905 0.4323 0.8712 0.052 Uiso 1 1 calc R
H13B H 0.1842 0.4226 0.9380 0.052 Uiso 1 1 calc R
H13C H 0.1710 0.4802 0.8564 0.052 Uiso 1 1 calc R
C14 C 0.54451(17) 0.38074(12) 0.94683(13) 0.0288(4) Uani 1 1 d .
C15 C 0.48630(18) 0.33998(11) 1.00691(13) 0.0285(4) Uani 1 1 d .
C16 C 0.6311(2) 0.44292(13) 0.96569(16) 0.0416(5) Uani 1 1 d .
H16A H 0.6332 0.4547 1.0296 0.062 Uiso 1 1 calc R
H16B H 0.6063 0.4873 0.9313 0.062 Uiso 1 1 calc R
H16C H 0.7106 0.4274 0.9485 0.062 Uiso 1 1 calc R
C17 C 0.4894(2) 0.34751(14) 1.10634(14) 0.0440(6) Uani 1 1 d .
H17A H 0.5450 0.3874 1.1247 0.066 Uiso 1 1 calc R
H17B H 0.5157 0.3001 1.1337 0.066 Uiso 1 1 calc R
H17C H 0.4096 0.3599 1.1258 0.066 Uiso 1 1 calc R
C18 C 0.55109(17) 0.37785(12) 0.77443(13) 0.0296(4) Uani 1 1 d .
H18 H 0.5122 0.3440 0.7288 0.035 Uiso 1 1 calc R
C19 C 0.68541(19) 0.36773(15) 0.76677(17) 0.0430(6) Uani 1 1 d .
H19A H 0.7278 0.4020 0.8081 0.064 Uiso 1 1 calc R
H19B H 0.7072 0.3786 0.7055 0.064 Uiso 1 1 calc R
H19C H 0.7073 0.3160 0.7819 0.064 Uiso 1 1 calc R
C20 C 0.5093(2) 0.45670(14) 0.75112(17) 0.0433(5) Uani 1 1 d .
H20A H 0.4227 0.4597 0.7557 0.065 Uiso 1 1 calc R
H20B H 0.5304 0.4688 0.6900 0.065 Uiso 1 1 calc R
H20C H 0.5477 0.4924 0.7927 0.065 Uiso 1 1 calc R
C21 C 0.34920(18) 0.22497(11) 0.99483(13) 0.0287(4) Uani 1 1 d .
H21 H 0.3124 0.1977 0.9423 0.034 Uiso 1 1 calc R
C22 C 0.2474(2) 0.25166(16) 1.04949(19) 0.0517(7) Uani 1 1 d .
H22A H 0.2792 0.2753 1.1045 0.078 Uiso 1 1 calc R
H22B H 0.1975 0.2089 1.0646 0.078 Uiso 1 1 calc R
H22C H 0.1995 0.2881 1.0148 0.078 Uiso 1 1 calc R
C23 C 0.4304(3) 0.16881(14) 1.04432(18) 0.0498(6) Uani 1 1 d .
H23A H 0.4935 0.1529 1.0053 0.075 Uiso 1 1 calc R
H23B H 0.3837 0.1251 1.0613 0.075 Uiso 1 1 calc R
H23C H 0.4661 0.1924 1.0981 0.075 Uiso 1 1 calc R
C24 C 0.5854(2) 0.16006(13) 0.75051(16) 0.0369(5) Uani 1 1 d U
H24 H 0.6002 0.1878 0.8039 0.044 Uiso 1 1 calc R
C25 C 0.6700(3) 0.10851(16) 0.7247(2) 0.0569(7) Uani 1 1 d U
H25 H 0.7417 0.1018 0.7595 0.068 Uiso 1 1 calc R
C26 C 0.6486(3) 0.06772(16) 0.6487(2) 0.0695(9) Uani 1 1 d U
H26 H 0.7054 0.0321 0.6305 0.083 Uiso 1 1 calc R
C27 C 0.5444(3) 0.07841(15) 0.5984(2) 0.0628(8) Uani 1 1 d U
H27 H 0.5296 0.0502 0.5454 0.075 Uiso 1 1 calc R
C28 C 0.4604(2) 0.13062(13) 0.62529(15) 0.0425(6) Uani 1 1 d .
H28 H 0.3885 0.1373 0.5906 0.051 Uiso 1 1 calc R

loop_
_atom_site_aniso_label
_atom_site_aniso_U_11
_atom_site_aniso_U_22
_atom_site_aniso_U_33
_atom_site_aniso_U_23
_atom_site_aniso_U_13
_atom_site_aniso_U_12
Fe1 0.02174(12) 0.02390(14) 0.01704(12) -0.00224(10) -0.00179(9) -0.00087(10)
Br1 0.03623(12) 0.04746(14) 0.02841(11) 0.00332(9) -0.00535(8) -0.01829(9)
N1 0.0243(8) 0.0287(9) 0.0215(7) 0.0016(6) 0.0009(6) 0.0031(6)
N2 0.0215(7) 0.0236(8) 0.0219(7) -0.0043(6) 0.0000(6) 0.0002(6)
N3 0.0218(7) 0.0251(8) 0.0246(8) -0.0058(6) -0.0008(6) -0.0014(6)
N4 0.0250(7) 0.0240(8) 0.0204(7) -0.0042(6) -0.0048(6) 0.0010(6)
C1 0.0194(8) 0.0262(9) 0.0201(8) -0.0033(7) -0.0002(6) -0.0012(7)
C2 0.0197(8) 0.0239(9) 0.0212(8) -0.0028(7) -0.0021(6) 0.0016(7)
C3 0.0465(12) 0.0161(9) 0.0247(9) 0.0066(7) -0.0055(8) -0.0102(8)
C4 0.0299(10) 0.0288(10) 0.0277(10) 0.0026(8) -0.0014(8) 0.0039(8)
C5 0.0270(9) 0.0237(10) 0.0296(10) -0.0029(8) -0.0020(7) 0.0008(7)
C6 0.0598(16) 0.0445(15) 0.0402(13) 0.0156(11) 0.0079(11) 0.0174(12)
C7 0.0452(13) 0.0300(12) 0.0409(12) -0.0029(9) 0.0010(10) 0.0123(9)
C8 0.0304(10) 0.0407(12) 0.0219(9) 0.0004(8) 0.0046(8) 0.0102(9)
C9 0.0419(14) 0.0710(19) 0.0492(15) 0.0113(13) 0.0204(12) 0.0073(12)
C10 0.0511(15) 0.0634(18) 0.0345(12) -0.0175(11) -0.0047(11) 0.0168(12)
C11 0.0261(9) 0.0306(10) 0.0229(9) -0.0046(7) 0.0042(7) 0.0010(7)
C12 0.0311(11) 0.0533(15) 0.0439(13) -0.0044(11) 0.0083(10) -0.0072(10)
C13 0.0348(11) 0.0411(12) 0.0273(10) -0.0107(9) 0.0026(8) 0.0023(9)
C14 0.0269(9) 0.0282(10) 0.0305(10) -0.0094(8) -0.0064(8) -0.0013(8)
C15 0.0303(10) 0.0288(11) 0.0257(9) -0.0074(8) -0.0075(7) -0.0005(8)
C16 0.0403(12) 0.0398(13) 0.0441(13) -0.0118(10) -0.0053(10) -0.0144(10)
C17 0.0620(15) 0.0452(14) 0.0238(10) -0.0081(9) -0.0098(10) -0.0102(11)
C18 0.0280(9) 0.0313(11) 0.0297(10) -0.0048(8) 0.0051(8) -0.0051(8)
C19 0.0314(11) 0.0508(15) 0.0476(14) -0.0093(11) 0.0117(10) -0.0065(10)
C20 0.0477(14) 0.0372(13) 0.0457(13) 0.0065(10) 0.0092(11) -0.0020(10)
C21 0.0354(10) 0.0299(11) 0.0205(9) 0.0002(7) -0.0040(8) -0.0042(8)
C22 0.0522(15) 0.0483(16) 0.0562(16) 0.0031(12) 0.0203(13) -0.0043(12)
C23 0.0654(17) 0.0336(13) 0.0490(14) 0.0092(11) -0.0145(12) 0.0013(12)
C24 0.0383(11) 0.0329(12) 0.0406(12) 0.0063(9) 0.0141(9) 0.0075(9)
C25 0.0536(14) 0.0458(14) 0.0737(17) 0.0179(13) 0.0314(13) 0.0201(12)
C26 0.0865(19) 0.0366(14) 0.090(2) 0.0056(14) 0.0575(17) 0.0142(14)
C27 0.106(2) 0.0312(13) 0.0552(16) -0.0145(11) 0.0527(16) -0.0165(14)
C28 0.0654(16) 0.0314(12) 0.0318(11) -0.0043(9) 0.0167(11) -0.0118(11)

loop_
_atom_type_symbol
_atom_type_description
_atom_type_scat_dispersion_real
_atom_type_scat_dispersion_imag
_atom_type_scat_source
C C 0.0033 0.0016 'International Tables Vol C Tables 4.2.6.8 and 6.1.1.4'
H H 0.0000 0.0000 'International Tables Vol C Tables 4.2.6.8 and 6.1.1.4'
N N 0.0061 0.0033 'International Tables Vol C Tables 4.2.6.8 and 6.1.1.4'
Fe Fe 0.3463 0.8444 'International Tables Vol C Tables 4.2.6.8 and 6.1.1.4'
Br Br -0.2901 2.4595 'International Tables Vol C Tables 4.2.6.8 and 6.1.1.4'

loop_
_geom_angle_atom_site_label_1
_geom_angle_atom_site_label_2
_geom_angle_atom_site_label_3
_geom_angle
C3 Fe1 C1 121.54(7)
C3 Fe1 C2 105.62(7)
C1 Fe1 C2 100.40(7)
C3 Fe1 Br1 109.43(5)
C1 Fe1 Br1 105.83(5)
C2 Fe1 Br1 114.04(5)
C1 N1 C4 111.34(16)
C1 N1 C8 120.84(16)
C4 N1 C8 127.67(16)
C1 N2 C5 111.83(15)
C1 N2 C11 120.57(15)
C5 N2 C11 127.49(16)
C2 N3 C14 110.90(16)
C2 N3 C18 121.24(15)
C14 N3 C18 127.86(16)
C2 N4 C15 111.32(16)
C2 N4 C21 121.60(15)
C15 N4 C21 126.89(16)
N2 C1 N1 103.81(16)
N2 C1 Fe1 125.56(13)
N1 C1 Fe1 130.45(13)
N3 C2 N4 104.33(15)
N3 C2 Fe1 125.37(13)
N4 C2 Fe1 130.17(13)
C28 C3 C24 118.0(2)
C28 C3 Fe1 122.28(18)
C24 C3 Fe1 118.53(15)
C5 C4 N1 106.79(17)
C5 C4 C6 127.16(19)
N1 C4 C6 126.05(18)
C4 C5 N2 106.22(17)
C4 C5 C7 127.94(19)
N2 C5 C7 125.83(18)
C4 C6 H6A 109.5
C4 C6 H6B 109.5
H6A C6 H6B 109.5
C4 C6 H6C 109.5
H6A C6 H6C 109.5
H6B C6 H6C 109.5
C5 C7 H7A 109.5
C5 C7 H7B 109.5
H7A C7 H7B 109.5
C5 C7 H7C 109.5
H7A C7 H7C 109.5
H7B C7 H7C 109.5
N1 C8 C10 110.91(17)
N1 C8 C9 112.45(19)
C10 C8 C9 112.9(2)
N1 C8 H8 106.7
C10 C8 H8 106.7
C9 C8 H8 106.7
C8 C9 H9A 109.5
C8 C9 H9B 109.5
H9A C9 H9B 109.5
C8 C9 H9C 109.5
H9A C9 H9C 109.5
H9B C9 H9C 109.5
C8 C10 H10A 109.5
C8 C10 H10B 109.5
H10A C10 H10B 109.5
C8 C10 H10C 109.5
H10A C10 H10C 109.5
H10B C10 H10C 109.5
N2 C11 C13 111.18(16)
N2 C11 C12 112.44(16)
C13 C11 C12 113.33(17)
N2 C11 H11 106.4
C13 C11 H11 106.4
C12 C11 H11 106.4
C11 C12 H12A 109.5
C11 C12 H12B 109.5
H12A C12 H12B 109.5
C11 C12 H12C 109.5
H12A C12 H12C 109.5
H12B C12 H12C 109.5
C11 C13 H13A 109.5
C11 C13 H13B 109.5
H13A C13 H13B 109.5
C11 C13 H13C 109.5
H13A C13 H13C 109.5
H13B C13 H13C 109.5
C15 C14 N3 106.87(17)
C15 C14 C16 127.25(19)
N3 C14 C16 125.87(19)
C14 C15 N4 106.57(17)
C14 C15 C17 128.67(19)
N4 C15 C17 124.75(19)
C14 C16 H16A 109.5
C14 C16 H16B 109.5
H16A C16 H16B 109.5
C14 C16 H16C 109.5
H16A C16 H16C 109.5
H16B C16 H16C 109.5
C15 C17 H17A 109.5
C15 C17 H17B 109.5
H17A C17 H17B 109.5
C15 C17 H17C 109.5
H17A C17 H17C 109.5
H17B C17 H17C 109.5
N3 C18 C20 112.65(17)
N3 C18 C19 111.67(18)
C20 C18 C19 112.89(19)
N3 C18 H18 106.4
C20 C18 H18 106.4
C19 C18 H18 106.4
C18 C19 H19A 109.5
C18 C19 H19B 109.5
H19A C19 H19B 109.5
C18 C19 H19C 109.5
H19A C19 H19C 109.5
H19B C19 H19C 109.5
C18 C20 H20A 109.5
C18 C20 H20B 109.5
H20A C20 H20B 109.5
C18 C20 H20C 109.5
H20A C20 H20C 109.5
H20B C20 H20C 109.5
N4 C21 C22 113.15(18)
N4 C21 C23 110.72(18)
C22 C21 C23 113.2(2)
N4 C21 H21 106.4
C22 C21 H21 106.4
C23 C21 H21 106.4
C21 C22 H22A 109.5
C21 C22 H22B 109.5
H22A C22 H22B 109.5
C21 C22 H22C 109.5
H22A C22 H22C 109.5
H22B C22 H22C 109.5
C21 C23 H23A 109.5
C21 C23 H23B 109.5
H23A C23 H23B 109.5
C21 C23 H23C 109.5
H23A C23 H23C 109.5
H23B C23 H23C 109.5
C3 C24 C25 122.2(2)
C3 C24 H24 118.9
C25 C24 H24 118.9
C26 C25 C24 119.2(3)
C26 C25 H25 120.4
C24 C25 H25 120.4
C25 C26 C27 119.8(3)
C25 C26 H26 120.1
C27 C26 H26 120.1
C26 C27 C28 120.2(3)
C26 C27 H27 119.9
C28 C27 H27 119.9
C3 C28 C27 120.5(3)
C3 C28 H28 119.8
C27 C28 H28 119.8

loop_
_geom_bond_atom_site_label_1
_geom_bond_atom_site_label_2
_geom_bond_distance
Fe1 C3 2.108(2)
Fe1 C1 2.1297(19)
Fe1 C2 2.1399(17)
Fe1 Br1 2.4852(4)
N1 C1 1.365(2)
N1 C4 1.393(2)
N1 C8 1.481(2)
N2 C1 1.361(2)
N2 C5 1.393(2)
N2 C11 1.481(2)
N3 C2 1.363(2)
N3 C14 1.402(2)
N3 C18 1.478(3)
N4 C2 1.363(2)
N4 C15 1.396(2)
N4 C21 1.476(3)
C3 C28 1.373(3)
C3 C24 1.373(3)
C4 C5 1.353(3)
C4 C6 1.498(3)
C5 C7 1.496(3)
C6 H6A 0.9800
C6 H6B 0.9800
C6 H6C 0.9800
C7 H7A 0.9800
C7 H7B 0.9800
C7 H7C 0.9800
C8 C10 1.518(3)
C8 C9 1.524(3)
C8 H8 1.0000
C9 H9A 0.9800
C9 H9B 0.9800
C9 H9C 0.9800
C10 H10A 0.9800
C10 H10B 0.9800
C10 H10C 0.9800
C11 C13 1.522(3)
C11 C12 1.528(3)
C11 H11 1.0000
C12 H12A 0.9800
C12 H12B 0.9800
C12 H12C 0.9800
C13 H13A 0.9800
C13 H13B 0.9800
C13 H13C 0.9800
C14 C15 1.348(3)
C14 C16 1.496(3)
C15 C17 1.494(3)
C16 H16A 0.9800
C16 H16B 0.9800
C16 H16C 0.9800
C17 H17A 0.9800
C17 H17B 0.9800
C17 H17C 0.9800
C18 C20 1.520(3)
C18 C19 1.530(3)
C18 H18 1.0000
C19 H19A 0.9800
C19 H19B 0.9800
C19 H19C 0.9800
C20 H20A 0.9800
C20 H20B 0.9800
C20 H20C 0.9800
C21 C22 1.512(3)
C21 C23 1.527(3)
C21 H21 1.0000
C22 H22A 0.9800
C22 H22B 0.9800
C22 H22C 0.9800
C23 H23A 0.9800
C23 H23B 0.9800
C23 H23C 0.9800
C24 C25 1.390(3)
C24 H24 0.9500
C25 C26 1.364(5)
C25 H25 0.9500
C26 C27 1.379(5)
C26 H26 0.9500
C27 C28 1.398(4)
C27 H27 0.9500
C28 H28 0.9500

loop_
_geom_torsion_atom_site_label_1
_geom_torsion_atom_site_label_2
_geom_torsion_atom_site_label_3
_geom_torsion_atom_site_label_4
_geom_torsion
C5 N2 C1 N1 -0.02(19)
C11 N2 C1 N1 -176.50(15)
C5 N2 C1 Fe1 175.61(12)
C11 N2 C1 Fe1 -0.9(2)
C4 N1 C1 N2 -0.2(2)
C8 N1 C1 N2 -176.19(16)
C4 N1 C1 Fe1 -175.49(14)
C8 N1 C1 Fe1 8.5(3)
C3 Fe1 C1 N2 -173.09(14)
C2 Fe1 C1 N2 -57.37(16)
Br1 Fe1 C1 N2 61.48(15)
C3 Fe1 C1 N1 1.3(2)
C2 Fe1 C1 N1 117.04(17)
Br1 Fe1 C1 N1 -124.11(16)
C14 N3 C2 N4 -0.4(2)
C18 N3 C2 N4 178.96(16)
C14 N3 C2 Fe1 175.89(13)
C18 N3 C2 Fe1 -4.8(2)
C15 N4 C2 N3 0.9(2)
C21 N4 C2 N3 -174.48(16)
C15 N4 C2 Fe1 -175.15(14)
C21 N4 C2 Fe1 9.5(3)
C3 Fe1 C2 N3 72.12(16)
C1 Fe1 C2 N3 -55.01(16)
Br1 Fe1 C2 N3 -167.68(13)
C3 Fe1 C2 N4 -112.58(17)
C1 Fe1 C2 N4 120.29(17)
Br1 Fe1 C2 N4 7.61(18)
C1 Fe1 C3 C28 -63.17(19)
C2 Fe1 C3 C28 -176.22(16)
Br1 Fe1 C3 C28 60.60(17)
C1 Fe1 C3 C24 129.32(15)
C2 Fe1 C3 C24 16.27(17)
Br1 Fe1 C3 C24 -106.91(15)
C1 N1 C4 C5 0.3(2)
C8 N1 C4 C5 175.98(18)
C1 N1 C4 C6 -180.0(2)
C8 N1 C4 C6 -4.3(3)
N1 C4 C5 N2 -0.3(2)
C6 C4 C5 N2 180.0(2)
N1 C4 C5 C7 -179.50(19)
C6 C4 C5 C7 0.8(4)
C1 N2 C5 C4 0.2(2)
C11 N2 C5 C4 176.38(17)
C1 N2 C5 C7 179.43(19)
C11 N2 C5 C7 -4.4(3)
C1 N1 C8 C10 104.1(2)
C4 N1 C8 C10 -71.2(3)
C1 N1 C8 C9 -128.4(2)
C4 N1 C8 C9 56.2(3)
C1 N2 C11 C13 109.04(19)
C5 N2 C11 C13 -66.8(2)
C1 N2 C11 C12 -122.7(2)
C5 N2 C11 C12 61.4(3)
C2 N3 C14 C15 -0.2(2)
C18 N3 C14 C15 -179.54(18)
C2 N3 C14 C16 178.2(2)
C18 N3 C14 C16 -1.1(3)
N3 C14 C15 N4 0.8(2)
C16 C14 C15 N4 -177.7(2)
N3 C14 C15 C17 -179.3(2)
C16 C14 C15 C17 2.2(4)
C2 N4 C15 C14 -1.1(2)
C21 N4 C15 C14 174.00(18)
C2 N4 C15 C17 179.0(2)
C21 N4 C15 C17 -5.9(3)
C2 N3 C18 C20 114.5(2)
C14 N3 C18 C20 -66.3(3)
C2 N3 C18 C19 -117.2(2)
C14 N3 C18 C19 62.0(3)
C2 N4 C21 C22 -122.0(2)
C15 N4 C21 C22 63.4(3)
C2 N4 C21 C23 109.6(2)
C15 N4 C21 C23 -64.9(3)
C28 C3 C24 C25 1.2(3)
Fe1 C3 C24 C25 169.22(18)
C3 C24 C25 C26 -0.9(4)
C24 C25 C26 C27 0.4(4)
C25 C26 C27 C28 -0.3(4)
C24 C3 C28 C27 -1.0(3)
Fe1 C3 C28 C27 -168.58(17)
C26 C27 C28 C3 0.6(4)
